data_9005275
loop_
_publ_author_name
'Yang, P.'
'Armbruster, T.'

_publ_section_title
;
 (010) disorder, partial Si,Al ordering, and Ca distribution
 in triclinic (C1) epistilbite
 Sample: 293 K
;
_journal_name_full 'European Journal of Mineralogy'
_journal_page_first 263
_journal_page_last 271
_journal_volume 8
_journal_year 1996
_chemical_compound_source 'Gibelsbach, Fiesch (Valais, Switzerland)'
_chemical_formula_sum 'Al0.768 Ca0.333 H2.38 K0.024 Na0.038 O8 Si2.232'
_chemical_name_mineral Epistilbite
_space_group_crystal_system triclinic
_space_group_IT_number 1
_space_group_name_Hall 'C 1'
_space_group_name_H-M_alt 'C 1'
_symmetry_space_group_name_H-M 'C 1'
_cell_angle_alpha 89.95
_cell_angle_beta 124.58
_cell_angle_gamma 90.00
_cell_formula_units_Z 8
_cell_length_a 9.083
_cell_length_b 17.738
_cell_length_c 10.209
_cell_volume 1354.233
_database_code_amcsd 0006621
_exptl_crystal_density_diffrn 2.246
_cod_original_formula_sum 'Ca.333 Na.038 K.024 (Al.768 Si2.232) O8 H2.38'
_cod_database_code 9005275

loop_
_space_group_symop_id
_space_group_symop_operation_xyz
1 x,y,z
2 x+1/2,y+1/2,z

loop_
_atom_site_label
_atom_site_fract_x
_atom_site_fract_y
_atom_site_fract_z
_atom_site_occupancy
_atom_site_U_iso_or_equiv
_atom_site_type_symbol
_atom_site_attached_hydrogens
Ca1 0.76030 -0.00200 0.25020 0.32700 0.02204 Ca 0
Na1 0.76030 -0.00200 0.25020 0.03600 0.02204 Na 0
K1 0.76030 -0.00200 0.25020 0.02300 0.02204 K 0
Ca12 -0.75700 0.00010 -0.24880 0.52700 0.03090 Ca 0
Na12 -0.75700 0.00010 -0.24880 0.06000 0.03090 Na 0
K12 -0.75700 0.00010 -0.24880 0.03700 0.03090 K 0
Ca2 0.75250 0.00100 0.50150 0.32200 0.04990 Ca 0
Na2 0.75250 0.00100 0.50150 0.03600 0.04990 Na 0
K2 0.75250 0.00100 0.50150 0.02300 0.04990 K 0
Ca22 -0.73700 0.00430 -0.50050 0.15800 0.06079 Ca 0
Na22 -0.73700 0.00430 -0.50050 0.01800 0.06079 Na 0
K22 -0.73700 0.00430 -0.50050 0.01100 0.06079 K 0
AlT11 0.00050 0.09140 0.16050 0.25600 0.01292 Al 0
SiT11 0.00050 0.09140 0.16050 0.74400 0.01292 Si 0
AlT12 -0.00340 0.09420 -0.15930 0.25600 0.01545 Al 0
SiT12 -0.00340 0.09420 -0.15930 0.74400 0.01545 Si 0
AlT13 0.00770 -0.08650 0.15580 0.25600 0.01241 Al 0
SiT13 0.00770 -0.08650 0.15580 0.74400 0.01241 Si 0
AlT14 -0.00170 -0.08470 -0.16360 0.25600 0.00861 Al 0
SiT14 -0.00170 -0.08470 -0.16360 0.74400 0.00861 Si 0
AlT21 0.29630 0.20890 0.36978 0.25600 0.01254 Al 0
SiT21 0.29630 0.20890 0.36978 0.74400 0.01254 Si 0
AlT22 -0.30470 0.20970 -0.38260 0.25600 0.01583 Al 0
SiT22 -0.30470 0.20970 -0.38260 0.74400 0.01583 Si 0
AlT23 0.29540 -0.20600 0.40800 0.25600 0.01279 Al 0
SiT23 0.29540 -0.20600 0.40800 0.74400 0.01279 Si 0
AlT24 -0.28300 -0.20800 -0.40170 0.25600 0.01798 Al 0
SiT24 -0.28300 -0.20800 -0.40170 0.74400 0.01798 Si 0
AlT31 0.71650 0.19740 0.12230 0.25600 0.01456 Al 0
SiT31 0.71650 0.19740 0.12230 0.74400 0.01456 Si 0
AlT32 -0.70230 0.19620 -0.11470 0.25600 0.01988 Al 0
SiT32 -0.70230 0.19620 -0.11470 0.74400 0.01988 Si 0
AlT33 0.70660 -0.19740 0.07320 0.25600 0.01444 Al 0
SiT33 0.70660 -0.19740 0.07320 0.74400 0.01444 Si 0
AlT34 -0.70740 -0.19750 -0.08080 0.25600 0.01798 Al 0
SiT34 -0.70740 -0.19750 -0.08080 0.74400 0.01798 Si 0
O11 0.02460 0.00420 0.21430 1.00000 0.02318 O 0
O12 -0.02170 0.00310 -0.22080 1.00000 0.02140 O 0
O21 -0.00500 0.10540 0.00480 1.00000 0.03293 O 0
O23 0.00300 -0.09290 -0.00530 1.00000 0.03166 O 0
O31 0.81900 0.11960 0.14400 1.00000 0.03040 O 0
O32 -0.80400 0.12010 -0.13300 1.00000 0.03040 O 0
O33 0.81300 -0.11690 0.12300 1.00000 0.03040 O 0
O34 -0.81100 -0.11110 -0.12900 1.00000 0.02330 O 0
O41 0.16900 0.13330 0.31600 1.00000 0.02356 O 0
O42 -0.16700 0.13920 -0.32470 1.00000 0.02280 O 0
O43 0.18300 -0.13580 0.30100 1.00000 0.03800 O 0
O44 -0.16000 -0.13170 -0.30500 1.00000 0.03673 O 0
O51 0.51600 0.17680 0.02600 1.00000 0.03800 O 0
O53 0.51080 -0.18100 -0.00630 1.00000 0.04433 O 0
O61 0.49880 0.17360 0.49210 1.00000 0.02140 O 0
O63 0.50570 -0.18600 0.51700 1.00000 0.03673 O 0
O71 0.79270 0.26240 0.06230 1.00000 0.03014 O 0
O72 -0.78000 0.26300 -0.06000 1.00000 0.03546 O 0
O81 0.26730 -0.27780 0.29990 1.00000 0.03584 O 0
O82 -0.23790 -0.28130 -0.28400 1.00000 0.03230 O 0
O83 0.28490 0.24730 0.22070 1.00000 0.03673 O 0
O84 -0.29550 0.25130 -0.23850 1.00000 0.03572 O 0
O91 0.24840 0.26900 0.45860 1.00000 0.03546 O 0
O92 -0.25350 0.27030 -0.46610 1.00000 0.03673 O 0
Wat1 0.50400 -0.00190 0.50900 1.00000 0.10765 O 2
Wat2 0.01300 0.08070 0.51070 1.00000 0.07700 O 2
Wat2p 0.01300 -0.08070 0.51070 1.00000 0.07700 O 2
Wat3 0.56700 0.07850 0.28810 1.00000 0.14185 O 2
Wat3* -0.57200 0.08400 -0.28940 1.00000 0.07726 O 2
Wat3p 0.56700 -0.07850 0.28810 1.00000 0.14185 O 2
Wat3p* -0.57200 -0.08400 -0.28940 1.00000 0.07726 O 2
Wat4 0.51700 -0.00030 0.01080 1.00000 0.04585 O 2

loop_
_cod_changelog_entry_id
_cod_changelog_entry_author
_cod_changelog_entry_date
_cod_changelog_entry_text
1
;cod-tools version 3.8.0
Id: cif_guess_AMCSD_atom_types 9581 2023-05-17 12:35:41Z saulius
;
2023-05-23T09:14:33+03:00
;Derived atom types and hydrogen counts
from atom names that follow the AMCSD naming convention
(Wat == water, O-H == hydroxyl).
;

loop_
_cod_related_entry_id
_cod_related_entry_database
_cod_related_entry_code
1 AMCSD 0006621
